data_4024929
loop_
_publ_author_name
'Chuan-Cheng Liao'
'Jia-Liang Zhu'

_publ_section_title
;
Investigation on Lewis Acid Mediated Diels-Alder Reactions of
2-Phosphono-2-alkenoates. Application to Total Synthesis of
(\+-)-\a-Alasken-8-one via Reductive Alkylation of Resulting Adduct
;
_journal_name_full 'Journal of Organic Chemistry'
_journal_page_first 7873
_journal_page_last 7884
_journal_paper_doi 10.1021/jo9017292
_journal_volume 74
_journal_year 2009
_chemical_formula_sum 'C21 H30 N2 O4 S'
_chemical_formula_weight 406.53
_chemical_name_systematic
; 
 ? 
;
_space_group_IT_number 2
_symmetry_cell_setting triclinic
_symmetry_space_group_name_Hall '-P 1'
_symmetry_space_group_name_H-M 'P -1'
_atom_sites_solution_hydrogens geom
_atom_sites_solution_primary direct
_atom_sites_solution_secondary difmap
_audit_creation_method SHELXL-97
_cell_angle_alpha 97.156(9)
_cell_angle_beta 93.314(9)
_cell_angle_gamma 113.986(6)
_cell_formula_units_Z 2
_cell_length_a 8.259(2)
_cell_length_b 9.835(3)
_cell_length_c 15.008(6)
_cell_measurement_reflns_used 1621
_cell_measurement_temperature 296(2)
_cell_measurement_theta_max 0.00
_cell_measurement_theta_min 0.00
_cell_volume 1097.2(6)
_computing_cell_refinement 'Bruker SAINT'
_computing_data_collection 'Bruker APEX2'
_computing_data_reduction 'Bruker SAINT'
_computing_molecular_graphics 'Bruker SHELXTL'
_computing_publication_material 'Bruker SHELXTL'
_computing_structure_refinement 'SHELXL-97 (Sheldrick, 1997)'
_computing_structure_solution 'SHELXS-97 (Sheldrick, 1990)'
_diffrn_ambient_temperature 296(2)
_diffrn_measured_fraction_theta_full 0.981
_diffrn_measured_fraction_theta_max 0.981
_diffrn_measurement_device_type 'Bruker APEX-II CCD'
_diffrn_measurement_method '\f and \w scans'
_diffrn_radiation_monochromator graphite
_diffrn_radiation_source 'fine-focus sealed tube'
_diffrn_radiation_type MoK\a
_diffrn_radiation_wavelength 0.71073
_diffrn_reflns_av_R_equivalents 0.0282
_diffrn_reflns_av_sigmaI/netI 0.0530
_diffrn_reflns_limit_h_max 9
_diffrn_reflns_limit_h_min -9
_diffrn_reflns_limit_k_max 10
_diffrn_reflns_limit_k_min -11
_diffrn_reflns_limit_l_max 17
_diffrn_reflns_limit_l_min -17
_diffrn_reflns_number 6856
_diffrn_reflns_theta_full 25.09
_diffrn_reflns_theta_max 25.09
_diffrn_reflns_theta_min 2.30
_diffrn_standards_number 0
_exptl_absorpt_coefficient_mu 0.175
_exptl_absorpt_correction_T_max 0.9810
_exptl_absorpt_correction_T_min 0.9175
_exptl_absorpt_correction_type none
_exptl_crystal_colour colourless
_exptl_crystal_density_diffrn 1.231
_exptl_crystal_density_meas 0
_exptl_crystal_density_method 'not measured'
_exptl_crystal_description plate
_exptl_crystal_F_000 436
_exptl_crystal_size_max 0.50
_exptl_crystal_size_mid 0.29
_exptl_crystal_size_min 0.11
_refine_diff_density_max 0.403
_refine_diff_density_min -0.274
_refine_diff_density_rms 0.061
_refine_ls_extinction_method none
_refine_ls_goodness_of_fit_ref 1.004
_refine_ls_hydrogen_treatment mixed
_refine_ls_matrix_type full
_refine_ls_number_parameters 262
_refine_ls_number_reflns 3830
_refine_ls_number_restraints 0
_refine_ls_restrained_S_all 1.004
_refine_ls_R_factor_all 0.1140
_refine_ls_R_factor_gt 0.0785
_refine_ls_shift/su_max 0.020
_refine_ls_shift/su_mean 0.002
_refine_ls_structure_factor_coef Fsqd
_refine_ls_weighting_details 'calc w=1/[\s^2^(Fo^2^)+(0.0284P)^2^+3.2227P] where P=(Fo^2^+2Fc^2^)/3'
_refine_ls_weighting_scheme calc
_refine_ls_wR_factor_gt 0.1868
_refine_ls_wR_factor_ref 0.1980
_reflns_number_gt 2536
_reflns_number_total 3830
_reflns_threshold_expression >2sigma(I)
_cod_data_source_file jo9017292_si_002_3.cif
_cod_data_source_block 16
_cod_depositor_comments
;
The following automatic conversions were performed:
'_symmetry_cell_setting' value 'Triclinic' changed to 'triclinic'
according to '/home/saulius/struct/CIF-dictionaries/cif_core.dic'
dictionary named 'cif_core.dic' version 2.4.1 from 2010-06-29.

Automatic conversion script
Id: cif_fix_enum 1527 2010-12-29 10:47:43Z saulius 
;
_cod_original_sg_symbol_H-M P-1
_cod_database_code 4024929

loop_
_symmetry_equiv_pos_as_xyz
'x, y, z'
'-x, -y, -z'

loop_
_atom_site_label
_atom_site_type_symbol
_atom_site_fract_x
_atom_site_fract_y
_atom_site_fract_z
_atom_site_U_iso_or_equiv
_atom_site_adp_type
_atom_site_occupancy
_atom_site_symmetry_multiplicity
_atom_site_calc_flag
_atom_site_refinement_flags
_atom_site_disorder_assembly
_atom_site_disorder_group
S1 S 1.18939(17) 0.58833(15) 0.39636(9) 0.0542(4) Uani 1 1 d . . .
C5 C 1.2348(6) 0.7794(5) 0.4250(3) 0.0516(12) Uani 1 1 d . . .
C4 C 1.1806(7) 0.8281(6) 0.5032(4) 0.0646(14) Uani 1 1 d . . .
H4A H 1.1274 0.7616 0.5427 0.077 Uiso 1 1 calc R . .
C2 C 1.2883(7) 1.0778(6) 0.4660(4) 0.0682(15) Uani 1 1 d . . .
C6 C 1.3162(7) 0.8777(6) 0.3676(4) 0.0690(15) Uani 1 1 d . . .
H6A H 1.3543 0.8455 0.3153 0.083 Uiso 1 1 calc R . .
C7 C 1.3402(8) 1.0256(7) 0.3892(5) 0.0775(17) Uani 1 1 d . . .
H7A H 1.3938 1.0924 0.3499 0.093 Uiso 1 1 calc R . .
C3 C 1.2064(8) 0.9759(7) 0.5220(4) 0.0730(16) Uani 1 1 d . . .
H3A H 1.1673 1.0083 0.5740 0.088 Uiso 1 1 calc R . .
C1 C 1.3139(9) 1.2399(6) 0.4878(5) 0.096(2) Uani 1 1 d . . .
H1A H 1.2690 1.2549 0.5440 0.143 Uiso 1 1 calc R . .
H1B H 1.2502 1.2624 0.4404 0.143 Uiso 1 1 calc R . .
H1C H 1.4386 1.3054 0.4927 0.143 Uiso 1 1 calc R . .
O1 O 1.1955(5) 0.5263(4) 0.4778(2) 0.0669(10) Uani 1 1 d . . .
N2 N 0.9427(5) 0.5691(4) 0.2809(3) 0.0534(10) Uani 1 1 d . . .
C8 C 0.7817(7) 0.5412(5) 0.2568(3) 0.0544(12) Uani 1 1 d . . .
C9 C 0.7531(7) 0.6210(6) 0.1827(3) 0.0608(13) Uani 1 1 d . . .
H9A H 0.6422 0.5564 0.1449 0.073 Uiso 1 1 calc R . .
H9B H 0.8495 0.6409 0.1453 0.073 Uiso 1 1 calc R . .
N1 N 0.9770(5) 0.5048(4) 0.3544(3) 0.0544(10) Uani 1 1 d . . .
H1E H 0.8975 0.4314 0.3748 0.065 Uiso 1 1 calc R . .
O2 O 1.2933(5) 0.5711(4) 0.3283(3) 0.0701(10) Uani 1 1 d . . .
C10 C 0.7456(7) 0.7700(6) 0.2208(3) 0.0600(13) Uani 1 1 d . . .
H10A H 0.8516 0.8295 0.2632 0.072 Uiso 1 1 calc R . .
H10B H 0.6431 0.7481 0.2542 0.072 Uiso 1 1 calc R . .
C11 C 0.7327(7) 0.8659(6) 0.1480(3) 0.0608(13) Uani 1 1 d . . .
C12 C 0.8894(8) 0.9107(8) 0.0943(4) 0.0803(17) Uani 1 1 d . . .
H12A H 0.8728 0.9688 0.0498 0.096 Uiso 1 1 d R . .
H12B H 0.8939 0.8206 0.0622 0.096 Uiso 1 1 d R . .
C16 C 0.7204(10) 1.0103(7) 0.1962(4) 0.0818(18) Uani 1 1 d . . .
H16A H 0.6436 0.9820 0.2443 0.098 Uiso 1 1 d R . .
C14 C 1.0591(12) 1.1213(9) 0.2196(6) 0.110(3) Uani 1 1 d . . .
H14A H 1.1659 1.1961 0.2495 0.133 Uiso 1 1 calc R . .
C15 C 0.9068(14) 1.1269(7) 0.2389(5) 0.106(3) Uani 1 1 d . . .
H15A H 0.9134 1.2071 0.2812 0.128 Uiso 1 1 calc R . .
C13 C 1.0646(9) 1.0027(9) 0.1538(5) 0.102(2) Uani 1 1 d . . .
H13A H 1.0974 0.9358 0.1855 0.122 Uiso 1 1 calc R . .
H13B H 1.1567 1.0475 0.1157 0.122 Uiso 1 1 calc R . .
C20 C 0.1975(11) 0.4821(10) 0.0900(5) 0.128(3) Uani 1 1 d . . .
H20A H 0.0811 0.4224 0.0577 0.191 Uiso 1 1 calc R . .
H20B H 0.1958 0.4695 0.1524 0.191 Uiso 1 1 calc R . .
H20C H 0.2825 0.4502 0.0643 0.191 Uiso 1 1 calc R . .
C19 C 0.2468(10) 0.6370(10) 0.0837(7) 0.132(3) Uani 1 1 d . . .
H19A H 0.1588 0.6682 0.1082 0.158 Uiso 1 1 calc R . .
H19B H 0.2475 0.6493 0.0206 0.158 Uiso 1 1 calc R . .
C18 C 0.5618(8) 0.7718(7) 0.0874(4) 0.0711(15) Uani 1 1 d . . .
O4 O 0.4214(6) 0.7326(6) 0.1324(3) 0.0966(14) Uani 1 1 d . . .
C21 C 0.6240(7) 0.4432(6) 0.2976(4) 0.0735(16) Uani 1 1 d . . .
H21A H 0.6624 0.3998 0.3437 0.110 Uiso 1 1 calc R . .
H21B H 0.5424 0.3643 0.2515 0.110 Uiso 1 1 calc R . .
H21C H 0.5655 0.5025 0.3238 0.110 Uiso 1 1 calc R . .
O3 O 0.5511(6) 0.7361(6) 0.0060(3) 0.1026(15) Uani 1 1 d . . .
C17 C 0.6358(16) 1.0823(11) 0.1307(7) 0.126(3) Uani 1 1 d . . .
H17A H 0.616(14) 1.159(12) 0.158(7) 0.189 Uiso 1 1 d . . .
H17B H 0.495(14) 0.986(11) 0.122(7) 0.189 Uiso 1 1 d . . .
H17C H 0.709(14) 1.097(11) 0.078(7) 0.189 Uiso 1 1 d . . .

loop_
_atom_site_aniso_label
_atom_site_aniso_U_11
_atom_site_aniso_U_22
_atom_site_aniso_U_33
_atom_site_aniso_U_23
_atom_site_aniso_U_13
_atom_site_aniso_U_12
S1 0.0493(7) 0.0575(8) 0.0664(8) 0.0186(6) 0.0069(6) 0.0306(6)
C5 0.042(3) 0.055(3) 0.061(3) 0.014(2) 0.002(2) 0.022(2)
C4 0.074(4) 0.055(3) 0.068(3) 0.016(3) 0.010(3) 0.028(3)
C2 0.044(3) 0.052(3) 0.095(4) 0.014(3) -0.014(3) 0.010(3)
C6 0.064(3) 0.065(4) 0.083(4) 0.029(3) 0.025(3) 0.024(3)
C7 0.066(4) 0.059(4) 0.105(5) 0.034(3) 0.019(3) 0.017(3)
C3 0.077(4) 0.073(4) 0.068(4) 0.003(3) 0.003(3) 0.034(3)
C1 0.088(5) 0.052(4) 0.136(6) 0.008(4) -0.007(4) 0.022(3)
O1 0.064(2) 0.075(2) 0.079(2) 0.032(2) 0.0042(18) 0.041(2)
N2 0.052(2) 0.049(2) 0.060(2) 0.0136(19) 0.0023(19) 0.022(2)
C8 0.055(3) 0.049(3) 0.064(3) 0.007(2) 0.000(2) 0.027(2)
C9 0.069(3) 0.065(3) 0.056(3) 0.012(2) -0.001(2) 0.036(3)
N1 0.048(2) 0.042(2) 0.072(3) 0.0194(19) -0.0005(19) 0.0149(19)
O2 0.065(2) 0.084(3) 0.079(2) 0.016(2) 0.0179(19) 0.047(2)
C10 0.069(3) 0.063(3) 0.055(3) 0.016(2) 0.010(3) 0.033(3)
C11 0.072(4) 0.069(3) 0.052(3) 0.020(3) 0.008(3) 0.037(3)
C12 0.073(4) 0.103(5) 0.066(4) 0.034(3) 0.015(3) 0.032(4)
C16 0.122(6) 0.072(4) 0.067(4) 0.018(3) 0.017(4) 0.053(4)
C14 0.099(6) 0.093(6) 0.105(6) 0.023(5) -0.008(5) 0.006(5)
C15 0.169(8) 0.053(4) 0.078(5) 0.010(3) -0.004(5) 0.029(5)
C13 0.087(5) 0.123(6) 0.079(5) 0.030(4) 0.016(4) 0.023(5)
C20 0.123(7) 0.114(7) 0.105(6) -0.013(5) -0.030(5) 0.023(6)
C19 0.070(5) 0.132(8) 0.179(9) 0.037(7) -0.023(5) 0.030(5)
C18 0.076(4) 0.076(4) 0.072(4) 0.022(3) 0.007(3) 0.040(3)
O4 0.061(3) 0.119(4) 0.102(3) 0.033(3) 0.012(2) 0.025(3)
C21 0.050(3) 0.071(4) 0.101(5) 0.026(3) 0.013(3) 0.023(3)
O3 0.105(4) 0.131(4) 0.067(3) 0.008(3) -0.013(3) 0.050(3)
C17 0.178(10) 0.104(7) 0.136(8) 0.046(6) 0.016(7) 0.093(7)

loop_
_atom_type_symbol
_atom_type_description
_atom_type_scat_dispersion_real
_atom_type_scat_dispersion_imag
_atom_type_scat_source
C C 0.0033 0.0016 'International Tables Vol C Tables 4.2.6.8 and 6.1.1.4'
H H 0.0000 0.0000 'International Tables Vol C Tables 4.2.6.8 and 6.1.1.4'
N N 0.0061 0.0033 'International Tables Vol C Tables 4.2.6.8 and 6.1.1.4'
O O 0.0106 0.0060 'International Tables Vol C Tables 4.2.6.8 and 6.1.1.4'
S S 0.1246 0.1234 'International Tables Vol C Tables 4.2.6.8 and 6.1.1.4'

loop_
_geom_angle_atom_site_label_1
_geom_angle_atom_site_label_2
_geom_angle_atom_site_label_3
_geom_angle
_geom_angle_site_symmetry_1
_geom_angle_site_symmetry_3
_geom_angle_publ_flag
O2 S1 O1 119.4(2) . . ?
O2 S1 N1 108.7(2) . . ?
O1 S1 N1 104.0(2) . . ?
O2 S1 C5 109.3(2) . . ?
O1 S1 C5 109.2(2) . . ?
N1 S1 C5 105.2(2) . . ?
C6 C5 C4 120.6(5) . . ?
C6 C5 S1 119.8(4) . . ?
C4 C5 S1 119.6(4) . . ?
C3 C4 C5 119.1(5) . . ?
C7 C2 C3 117.5(5) . . ?
C7 C2 C1 121.6(6) . . ?
C3 C2 C1 120.8(6) . . ?
C5 C6 C7 118.5(5) . . ?
C2 C7 C6 122.5(6) . . ?
C4 C3 C2 121.8(6) . . ?
C8 N2 N1 117.2(4) . . ?
N2 C8 C21 126.0(5) . . ?
N2 C8 C9 115.2(5) . . ?
C21 C8 C9 118.8(4) . . ?
C8 C9 C10 111.5(4) . . ?
N2 N1 S1 111.3(3) . . ?
C9 C10 C11 114.4(4) . . ?
C18 C11 C12 110.8(5) . . ?
C18 C11 C16 108.8(5) . . ?
C12 C11 C16 109.3(5) . . ?
C18 C11 C10 106.4(5) . . ?
C12 C11 C10 113.0(4) . . ?
C16 C11 C10 108.5(4) . . ?
C11 C12 C13 112.1(5) . . ?
C15 C16 C11 110.0(6) . . ?
C15 C16 C17 109.7(6) . . ?
C11 C16 C17 112.5(6) . . ?
C15 C14 C13 122.3(8) . . ?
C14 C15 C16 124.7(7) . . ?
C14 C13 C12 113.7(7) . . ?
C20 C19 O4 111.7(7) . . ?
O3 C18 O4 123.0(6) . . ?
O3 C18 C11 124.8(6) . . ?
O4 C18 C11 112.2(5) . . ?
C18 O4 C19 118.8(6) . . ?

loop_
_geom_bond_atom_site_label_1
_geom_bond_atom_site_label_2
_geom_bond_distance
_geom_bond_site_symmetry_2
_geom_bond_publ_flag
S1 O2 1.409(4) . ?
S1 O1 1.439(4) . ?
S1 N1 1.649(4) . ?
S1 C5 1.751(5) . ?
C5 C6 1.369(7) . ?
C5 C4 1.380(7) . ?
C4 C3 1.370(7) . ?
C2 C7 1.366(8) . ?
C2 C3 1.375(8) . ?
C2 C1 1.511(8) . ?
C6 C7 1.378(8) . ?
N2 C8 1.264(6) . ?
N2 N1 1.407(5) . ?
C8 C21 1.489(7) . ?
C8 C9 1.498(6) . ?
C9 C10 1.532(7) . ?
C10 C11 1.556(6) . ?
C11 C18 1.502(8) . ?
C11 C12 1.504(7) . ?
C11 C16 1.555(7) . ?
C12 C13 1.515(9) . ?
C16 C15 1.537(10) . ?
C16 C17 1.566(10) . ?
C14 C15 1.327(11) . ?
C14 C13 1.449(11) . ?
C20 C19 1.426(10) . ?
C19 O4 1.450(8) . ?
C18 O3 1.215(7) . ?
C18 O4 1.320(7) . ?
